data_9009215
loop_
_publ_author_name
'Kamb, B.'

_publ_section_title
;
 Structure of ice VI
;
_journal_name_full Science
_journal_page_first 205
_journal_page_last 209
_journal_paper_doi 10.1126/science.150.3693.205
_journal_volume 150
_journal_year 1965
_chemical_formula_structural H2O
_chemical_formula_sum 'H2 O'
_chemical_name_mineral Ice
_space_group_IT_number 137
_symmetry_space_group_name_Hall 'P 4n 2n -1n'
_symmetry_space_group_name_H-M 'P 42/n m c :1'
_cell_angle_alpha 90
_cell_angle_beta 90
_cell_angle_gamma 90
_cell_formula_units_Z 12
_cell_length_a 6.27
_cell_length_b 6.27
_cell_length_c 5.79
_cell_volume 227.622
_database_code_amcsd 0015417
_exptl_crystal_density_diffrn 1.577
_cod_original_sg_symbol_H-M 'P 42/n m c'
_cod_original_formula_sum '(O H2)'
_cod_database_code 9009215

loop_
_space_group_symop_operation_xyz
x,y,z
1/2-y,1/2-x,1/2+z
y,x,-z
y,-x,-z
1/2-y,1/2+x,1/2+z
x,-y,z
1/2-x,1/2+y,1/2-z
1/2+x,1/2+y,1/2-z
-x,-y,z
1/2+y,1/2+x,1/2+z
-y,-x,-z
-y,x,-z
1/2+y,1/2-x,1/2+z
-x,y,z
1/2+x,1/2-y,1/2-z
1/2-x,1/2-y,1/2-z

loop_
_atom_site_label
_atom_site_fract_x
_atom_site_fract_y
_atom_site_fract_z
_atom_site_type_symbol
_atom_site_attached_hydrogens
Wat1 0.00000 0.27600 0.38200 O 2
Wat2 0.00000 0.00000 0.00000 O 2
Wat3 0.50000 0.50000 0.50000 O 2

loop_
_cod_changelog_entry_id
_cod_changelog_entry_author
_cod_changelog_entry_date
_cod_changelog_entry_text
1
;cod-tools version 3.8.0
Id: cif_guess_AMCSD_atom_types 9581 2023-05-17 12:35:41Z saulius
;
2023-05-23T09:14:06+03:00
;Derived atom types and hydrogen counts
from atom names that follow the AMCSD naming convention
(Wat == water, O-H == hydroxyl).
;

loop_
_cod_related_entry_id
_cod_related_entry_database
_cod_related_entry_code
1 ChemSpider 937
2 AMCSD 0015417
